data_1545850
loop_
_publ_author_name
'Dubey, Ritesh'
'Mir, Niyaz A.'
'Desiraju, Gautam R.'

_publ_section_title
;
 Quaternary cocrystals: combinatorial synthetic strategies based on
 long-range synthon Aufbau modules (LSAM)
;
_journal_issue 2
_journal_name_full IUCrJ
_journal_page_first 102
_journal_page_last 107
_journal_paper_doi 10.1107/S2052252515023957
_journal_volume 3
_journal_year 2016
_chemical_formula_sum 'C42 H58 N4 O4'
_chemical_formula_weight 682.92
_chemical_name_systematic
;
 ?
;
_space_group_crystal_system monoclinic
_space_group_IT_number 14
_space_group_name_Hall '-P 2ybc'
_space_group_name_H-M_alt 'P 1 21/c 1'
_symmetry_space_group_name_Hall '-P 2ybc'
_symmetry_space_group_name_H-M 'P 1 21/c 1'
_atom_sites_solution_hydrogens mixed
_audit_creation_method SHELXL-2013
_cell_angle_alpha 90
_cell_angle_beta 107.229(7)
_cell_angle_gamma 90
_cell_formula_units_Z 2
_cell_length_a 11.4579(12)
_cell_length_b 11.8325(13)
_cell_length_c 14.9792(16)
_cell_measurement_temperature 150(2)
_cell_volume 1939.7(4)
_computing_structure_refinement 'SHELXL-2013 (Sheldrick, 2013)'
_diffrn_ambient_temperature 150(2)
_diffrn_measured_fraction_theta_full 0.998
_diffrn_measured_fraction_theta_max 0.999
_diffrn_measurement_device_type 'Rigaku Mercury375R (2x2 bin mode)'
_diffrn_measurement_method 'profile data from \w-scans'
_diffrn_radiation_type MoK\a
_diffrn_radiation_wavelength 0.71073
_diffrn_reflns_av_R_equivalents 0.0479
_diffrn_reflns_av_unetI/netI 0.0343
_diffrn_reflns_Laue_measured_fraction_full 0.998
_diffrn_reflns_Laue_measured_fraction_max 0.999
_diffrn_reflns_limit_h_max 14
_diffrn_reflns_limit_h_min -14
_diffrn_reflns_limit_k_max 15
_diffrn_reflns_limit_k_min -15
_diffrn_reflns_limit_l_max 19
_diffrn_reflns_limit_l_min -19
_diffrn_reflns_number 19976
_diffrn_reflns_point_group_measured_fraction_full 0.998
_diffrn_reflns_point_group_measured_fraction_max 0.999
_diffrn_reflns_theta_full 25.242
_diffrn_reflns_theta_max 27.481
_diffrn_reflns_theta_min 3.166
_diffrn_source 'Sealed Tube'
_exptl_absorpt_coefficient_mu 0.075
_exptl_absorpt_correction_T_max 1.000
_exptl_absorpt_correction_T_min 0.790
_exptl_absorpt_correction_type multi-scan
_exptl_absorpt_process_details 'Jacobson, R. (1998) Private communication'
_exptl_crystal_colour Colorless
_exptl_crystal_density_diffrn 1.169
_exptl_crystal_description Plate
_exptl_crystal_F_000 740
_exptl_crystal_size_max 0.500
_exptl_crystal_size_mid 0.250
_exptl_crystal_size_min 0.120
_refine_diff_density_max 0.234
_refine_diff_density_min -0.241
_refine_diff_density_rms 0.045
_refine_ls_extinction_method none
_refine_ls_goodness_of_fit_ref 1.021
_refine_ls_hydrogen_treatment mixed
_refine_ls_matrix_type full
_refine_ls_number_parameters 242
_refine_ls_number_reflns 4441
_refine_ls_number_restraints 0
_refine_ls_restrained_S_all 1.021
_refine_ls_R_factor_all 0.0785
_refine_ls_R_factor_gt 0.0551
_refine_ls_shift/su_max 0.001
_refine_ls_shift/su_mean 0.000
_refine_ls_structure_factor_coef Fsqd
_refine_ls_weighting_details
;
 w=1/[\s^2^(Fo^2^)+(0.0733P)^2^+0.7126P]
 where P=(Fo^2^+2Fc^2^)/3
;
_refine_ls_weighting_scheme calc
_refine_ls_wR_factor_gt 0.1400
_refine_ls_wR_factor_ref 0.1532
_reflns_Friedel_coverage 0.000
_reflns_number_gt 3282
_reflns_number_total 4441
_reflns_threshold_expression 'I > 2\s(I)'
_cod_data_source_file hi5641.cif
_cod_data_source_block TS_ORC_TMP_HMB
_cod_depositor_comments
;
The following automatic conversions were performed:

'_exptl_absorpt_correction_type' value 'Multi-scan' changed to
'multi-scan' according to
/home/data/users/saulius/crontab/automatic-downloads/rss-feeds/IUCr/lib/dictionaries/cif_core.dic
dictionary named 'cif_core.dic' version 2.4.2 from 2011-04-26.

Automatic conversion script
Id: cif_fix_values 4973 2017-02-22 13:04:09Z antanas 
;
_cod_database_code 1545850
_shelx_space_group_comment
;
The symmetry employed for this shelxl refinement is uniquely defined
by the following loop, which should always be used as a source of
symmetry information in preference to the above space-group names.
They are only intended as comments.
;
_shelx_estimated_absorpt_t_min 0.963
_shelx_estimated_absorpt_t_max 0.991
_shelxl_version_number 2013-2

loop_
_space_group_symop_operation_xyz
'x, y, z'
'-x, y+1/2, -z+1/2'
'-x, -y, -z'
'x, -y-1/2, z-1/2'

loop_
_atom_site_label
_atom_site_type_symbol
_atom_site_fract_x
_atom_site_fract_y
_atom_site_fract_z
_atom_site_U_iso_or_equiv
_atom_site_adp_type
_atom_site_occupancy
_atom_site_site_symmetry_order
_atom_site_calc_flag
_atom_site_refinement_flags_posn
_atom_site_refinement_flags_adp
H2O H 0.582(2) 0.0494(19) 0.2458(17) 0.053(7) Uiso 1 1 d . .
H1O H 0.219(3) -0.016(2) 0.299(2) 0.074(8) Uiso 1 1 d . .
O2 O 0.55829(12) 0.05567(12) 0.18426(9) 0.0394(3) Uani 1 1 d . .
N2 N 0.36445(13) -0.04221(12) 0.61958(10) 0.0293(3) Uani 1 1 d . .
N1 N 0.30067(13) -0.02681(12) 0.42802(10) 0.0308(3) Uani 1 1 d . .
O1 O 0.17058(13) -0.01344(14) 0.23674(10) 0.0460(4) Uani 1 1 d . .
C2 C 0.37765(16) 0.04485(14) 0.05759(11) 0.0286(4) Uani 1 1 d . .
H2 H 0.4245 0.0582 0.0159 0.034 Uiso 1 1 calc R U
C3 C 0.43485(15) 0.04135(13) 0.15356(11) 0.0271(4) Uani 1 1 d . .
C12 C 0.30003(15) 0.06531(14) 0.47994(12) 0.0283(4) Uani 1 1 d . .
C4 C 0.36692(15) 0.02270(14) 0.21501(11) 0.0270(4) Uani 1 1 d . .
H4 H 0.4059 0.0206 0.2805 0.032 Uiso 1 1 calc R U
C11 C 0.33223(15) 0.05755(14) 0.57692(12) 0.0275(4) Uani 1 1 d . .
C1 C 0.25228(16) 0.02887(13) 0.02287(11) 0.0286(4) Uani 1 1 d . .
C6 C 0.18418(16) 0.01081(14) 0.08401(12) 0.0313(4) Uani 1 1 d . .
H6 H 0.0982 0.0009 0.0604 0.038 Uiso 1 1 calc R U
C8 C 0.33433(16) -0.12638(15) 0.47093(12) 0.0322(4) Uani 1 1 d . .
C9 C 0.36627(15) -0.13415(14) 0.56784(12) 0.0303(4) Uani 1 1 d . .
C5 C 0.24127(16) 0.00711(15) 0.17991(12) 0.0294(4) Uani 1 1 d . .
C7 C 0.19019(19) 0.02890(16) -0.08159(12) 0.0381(4) Uani 1 1 d . .
H7A H 0.1433 -0.0411 -0.0994 0.057 Uiso 1 1 calc R U
H7B H 0.2521 0.0339 -0.1147 0.057 Uiso 1 1 calc R U
H7C H 0.1350 0.0939 -0.0982 0.057 Uiso 1 1 calc R U
C15 C 0.3347(2) 0.15868(17) 0.63807(14) 0.0427(5) Uani 1 1 d . .
H15A H 0.3400 0.1335 0.7015 0.064 Uiso 1 1 calc R U
H15B H 0.2599 0.2030 0.6127 0.064 Uiso 1 1 calc R U
H15C H 0.4059 0.2055 0.6399 0.064 Uiso 1 1 calc R U
C16 C 0.26336(19) 0.17490(16) 0.42908(13) 0.0414(5) Uani 1 1 d . .
H16A H 0.2511 0.1634 0.3621 0.062 Uiso 1 1 calc R U
H16B H 0.3278 0.2311 0.4531 0.062 Uiso 1 1 calc R U
H16C H 0.1871 0.2018 0.4388 0.062 Uiso 1 1 calc R U
C14 C 0.4050(2) -0.24309(17) 0.61987(15) 0.0466(5) Uani 1 1 d . .
H14A H 0.4195 -0.2303 0.6869 0.070 Uiso 1 1 calc R U
H14B H 0.4802 -0.2703 0.6088 0.070 Uiso 1 1 calc R U
H14C H 0.3403 -0.2997 0.5978 0.070 Uiso 1 1 calc R U
C13 C 0.3364(2) -0.22638(18) 0.40983(15) 0.0526(6) Uani 1 1 d . .
H13A H 0.3078 -0.2034 0.3441 0.079 Uiso 1 1 calc R U
H13B H 0.2827 -0.2856 0.4212 0.079 Uiso 1 1 calc R U
H13C H 0.4200 -0.2555 0.4243 0.079 Uiso 1 1 calc R U
C19 C 0.03937(16) 0.55097(16) 0.08841(12) 0.0326(4) Uani 1 1 d . .
C20 C 0.02446(16) 0.61585(15) 0.00767(13) 0.0320(4) Uani 1 1 d . .
C18 C 0.01547(16) 0.43454(15) 0.08053(12) 0.0325(4) Uani 1 1 d . .
C22 C 0.0808(2) 0.6045(2) 0.18489(14) 0.0545(6) Uani 1 1 d . .
H22A H 0.1674 0.5876 0.2144 0.082 Uiso 1 1 calc R U
H22B H 0.0324 0.5739 0.2234 0.082 Uiso 1 1 calc R U
H22C H 0.0693 0.6865 0.1791 0.082 Uiso 1 1 calc R U
C17 C 0.0324(2) 0.3633(2) 0.16773(15) 0.0572(6) Uani 1 1 d . .
H17A H -0.0433 0.3636 0.1855 0.086 Uiso 1 1 calc R U
H17B H 0.0990 0.3947 0.2188 0.086 Uiso 1 1 calc R U
H17C H 0.0525 0.2856 0.1552 0.086 Uiso 1 1 calc R U
C21 C 0.0522(2) 0.74131(18) 0.01529(17) 0.0537(6) Uani 1 1 d . .
H21A H -0.0245 0.7840 -0.0024 0.081 Uiso 1 1 calc R U
H21B H 0.1005 0.7613 -0.0266 0.081 Uiso 1 1 calc R U
H21C H 0.0987 0.7598 0.0798 0.081 Uiso 1 1 calc R U

loop_
_atom_site_aniso_label
_atom_site_aniso_U_11
_atom_site_aniso_U_22
_atom_site_aniso_U_33
_atom_site_aniso_U_23
_atom_site_aniso_U_13
_atom_site_aniso_U_12
O2 0.0310(7) 0.0577(9) 0.0284(7) 0.0082(6) 0.0068(6) -0.0082(6)
N2 0.0274(7) 0.0287(8) 0.0283(7) 0.0011(6) 0.0029(6) -0.0043(6)
N1 0.0324(8) 0.0337(8) 0.0267(7) -0.0003(6) 0.0093(6) -0.0020(6)
O1 0.0318(7) 0.0795(11) 0.0268(7) 0.0024(7) 0.0088(6) -0.0087(7)
C2 0.0380(10) 0.0249(8) 0.0239(8) 0.0025(6) 0.0106(7) 0.0011(7)
C3 0.0307(9) 0.0235(8) 0.0256(8) 0.0024(6) 0.0059(7) -0.0020(6)
C12 0.0263(8) 0.0270(9) 0.0313(9) 0.0017(7) 0.0082(7) -0.0029(6)
C4 0.0302(9) 0.0289(9) 0.0194(7) 0.0003(6) 0.0032(7) -0.0025(7)
C11 0.0253(8) 0.0265(9) 0.0295(9) -0.0014(7) 0.0063(7) -0.0030(6)
C1 0.0404(10) 0.0204(8) 0.0215(8) -0.0016(6) 0.0039(7) 0.0021(7)
C6 0.0297(9) 0.0329(9) 0.0265(9) -0.0017(7) 0.0010(7) -0.0013(7)
C8 0.0310(9) 0.0298(9) 0.0359(10) -0.0024(7) 0.0104(8) -0.0006(7)
C9 0.0257(8) 0.0277(9) 0.0343(9) 0.0020(7) 0.0042(7) -0.0012(7)
C5 0.0293(9) 0.0324(9) 0.0263(8) 0.0007(7) 0.0076(7) -0.0020(7)
C7 0.0508(12) 0.0364(10) 0.0218(8) -0.0022(7) 0.0027(8) 0.0011(8)
C15 0.0547(12) 0.0345(10) 0.0379(10) -0.0082(8) 0.0123(9) -0.0042(9)
C16 0.0508(12) 0.0316(10) 0.0387(10) 0.0079(8) 0.0083(9) -0.0001(8)
C14 0.0535(13) 0.0314(10) 0.0476(12) 0.0085(9) 0.0036(10) 0.0030(9)
C13 0.0680(15) 0.0416(12) 0.0498(12) -0.0126(10) 0.0201(11) 0.0056(10)
C19 0.0270(9) 0.0423(10) 0.0266(9) -0.0057(7) 0.0052(7) 0.0029(7)
C20 0.0271(9) 0.0314(9) 0.0398(10) -0.0026(8) 0.0133(8) 0.0008(7)
C18 0.0314(9) 0.0384(10) 0.0289(9) 0.0061(7) 0.0107(7) 0.0078(7)
C22 0.0549(14) 0.0677(15) 0.0356(11) -0.0152(10) 0.0052(10) 0.0024(11)
C17 0.0691(16) 0.0645(15) 0.0459(12) 0.0213(11) 0.0291(12) 0.0218(12)
C21 0.0584(14) 0.0363(11) 0.0724(15) -0.0048(11) 0.0285(12) -0.0045(10)

loop_
_atom_type_symbol
_atom_type_description
_atom_type_scat_dispersion_real
_atom_type_scat_dispersion_imag
_atom_type_scat_source
C C 0.0033 0.0016 'International Tables Vol C Tables 4.2.6.8 and 6.1.1.4'
H H 0.0000 0.0000 'International Tables Vol C Tables 4.2.6.8 and 6.1.1.4'
N N 0.0061 0.0033 'International Tables Vol C Tables 4.2.6.8 and 6.1.1.4'
O O 0.0106 0.0060 'International Tables Vol C Tables 4.2.6.8 and 6.1.1.4'

loop_
_geom_angle_atom_site_label_1
_geom_angle_atom_site_label_2
_geom_angle_atom_site_label_3
_geom_angle
_geom_angle_site_symmetry_1
C3 O2 H2O 107.9(15) .
C9 N2 C11 119.24(14) .
C12 N1 C8 119.08(15) .
C5 O1 H1O 110.3(17) .
C1 C2 C3 120.07(15) .
C1 C2 H2 120.0 .
C3 C2 H2 120.0 .
O2 C3 C4 121.74(15) .
O2 C3 C2 117.97(15) .
C4 C3 C2 120.29(15) .
N1 C12 C11 120.44(15) .
N1 C12 C16 117.22(15) .
C11 C12 C16 122.34(16) .
C3 C4 C5 119.43(15) .
C3 C4 H4 120.3 .
C5 C4 H4 120.3 .
N2 C11 C12 120.39(15) .
N2 C11 C15 117.24(15) .
C12 C11 C15 122.36(16) .
C6 C1 C2 119.78(15) .
C6 C1 C7 119.93(16) .
C2 C1 C7 120.28(16) .
C1 C6 C5 120.19(16) .
C1 C6 H6 119.9 .
C5 C6 H6 119.9 .
N1 C8 C9 120.46(16) .
N1 C8 C13 117.01(16) .
C9 C8 C13 122.52(17) .
N2 C9 C8 120.38(16) .
N2 C9 C14 116.69(16) .
C8 C9 C14 122.93(17) .
O1 C5 C4 121.94(15) .
O1 C5 C6 117.83(16) .
C4 C5 C6 120.23(16) .
C1 C7 H7A 109.5 .
C1 C7 H7B 109.5 .
H7A C7 H7B 109.5 .
C1 C7 H7C 109.5 .
H7A C7 H7C 109.5 .
H7B C7 H7C 109.5 .
C11 C15 H15A 109.5 .
C11 C15 H15B 109.5 .
H15A C15 H15B 109.5 .
C11 C15 H15C 109.5 .
H15A C15 H15C 109.5 .
H15B C15 H15C 109.5 .
C12 C16 H16A 109.5 .
C12 C16 H16B 109.5 .
H16A C16 H16B 109.5 .
C12 C16 H16C 109.5 .
H16A C16 H16C 109.5 .
H16B C16 H16C 109.5 .
C9 C14 H14A 109.5 .
C9 C14 H14B 109.5 .
H14A C14 H14B 109.5 .
C9 C14 H14C 109.5 .
H14A C14 H14C 109.5 .
H14B C14 H14C 109.5 .
C8 C13 H13A 109.5 .
C8 C13 H13B 109.5 .
H13A C13 H13B 109.5 .
C8 C13 H13C 109.5 .
H13A C13 H13C 109.5 .
H13B C13 H13C 109.5 .
C20 C19 C18 119.68(16) .
C20 C19 C22 121.13(18) .
C18 C19 C22 119.19(17) .
C18 C20 C19 120.33(16) 3_565
C18 C20 C21 119.46(18) 3_565
C19 C20 C21 120.21(17) .
C20 C18 C19 119.98(16) 3_565
C20 C18 C17 119.95(18) 3_565
C19 C18 C17 120.07(18) .
C19 C22 H22A 109.5 .
C19 C22 H22B 109.5 .
H22A C22 H22B 109.5 .
C19 C22 H22C 109.5 .
H22A C22 H22C 109.5 .
H22B C22 H22C 109.5 .
C18 C17 H17A 109.5 .
C18 C17 H17B 109.5 .
H17A C17 H17B 109.5 .
C18 C17 H17C 109.5 .
H17A C17 H17C 109.5 .
H17B C17 H17C 109.5 .
C20 C21 H21A 109.5 .
C20 C21 H21B 109.5 .
H21A C21 H21B 109.5 .
C20 C21 H21C 109.5 .
H21A C21 H21C 109.5 .
H21B C21 H21C 109.5 .

loop_
_geom_bond_atom_site_label_1
_geom_bond_atom_site_label_2
_geom_bond_distance
_geom_bond_site_symmetry_2
O2 C3 1.362(2) .
O2 H2O 0.88(2) .
N2 C9 1.340(2) .
N2 C11 1.341(2) .
N1 C12 1.340(2) .
N1 C8 1.343(2) .
O1 C5 1.359(2) .
O1 H1O 0.93(3) .
C2 C1 1.388(2) .
C2 C3 1.393(2) .
C2 H2 0.9500 .
C3 C4 1.388(2) .
C12 C11 1.392(2) .
C12 C16 1.500(2) .
C4 C5 1.391(2) .
C4 H4 0.9500 .
C11 C15 1.502(2) .
C1 C6 1.384(2) .
C1 C7 1.515(2) .
C6 C5 1.392(2) .
C6 H6 0.9500 .
C8 C9 1.391(2) .
C8 C13 1.500(3) .
C9 C14 1.504(2) .
C7 H7A 0.9800 .
C7 H7B 0.9800 .
C7 H7C 0.9800 .
C15 H15A 0.9800 .
C15 H15B 0.9800 .
C15 H15C 0.9800 .
C16 H16A 0.9800 .
C16 H16B 0.9800 .
C16 H16C 0.9800 .
C14 H14A 0.9800 .
C14 H14B 0.9800 .
C14 H14C 0.9800 .
C13 H13A 0.9800 .
C13 H13B 0.9800 .
C13 H13C 0.9800 .
C19 C20 1.400(3) .
C19 C18 1.403(3) .
C19 C22 1.519(2) .
C20 C18 1.397(2) 3_565
C20 C21 1.515(3) .
C18 C20 1.397(2) 3_565
C18 C17 1.518(3) .
C22 H22A 0.9800 .
C22 H22B 0.9800 .
C22 H22C 0.9800 .
C17 H17A 0.9800 .
C17 H17B 0.9800 .
C17 H17C 0.9800 .
C21 H21A 0.9800 .
C21 H21B 0.9800 .
C21 H21C 0.9800 .
